data_4029744
loop_
_publ_author_name
'Singh, Marjit W.'
'Karmakar, Anirban'
'Barooah, Nilotpal'
'Baruah, Jubaraj B.'

_publ_section_title
;
 Variations in product in reactions of naphthoquinone with primary amines.
;
_journal_issue 1
_journal_name_full 'Beilstein journal of organic chemistry'
_journal_page_first 10
_journal_paper_doi 10.1186/1860-5397-3-10
_journal_volume 3
_journal_year 2007
_chemical_formula_sum 'C16 H12 N2 O2'
_chemical_formula_weight 264.28
_chemical_name_systematic
;

 ?

;
_space_group_IT_number 19
_symmetry_cell_setting orthorhombic
_symmetry_space_group_name_Hall 'P 2ac 2ab'
_symmetry_space_group_name_H-M 'P 21 21 21'
_atom_sites_solution_hydrogens geom
_atom_sites_solution_primary direct
_atom_sites_solution_secondary difmap
_audit_creation_method SHELXL-97
_cell_angle_alpha 90.00
_cell_angle_beta 90.00
_cell_angle_gamma 90.00
_cell_formula_units_Z 4
_cell_length_a 4.3029(8)
_cell_length_b 12.249(2)
_cell_length_c 23.927(6)
_cell_measurement_reflns_used 1041
_cell_measurement_temperature 296(2)
_cell_measurement_theta_max 0.00
_cell_measurement_theta_min 0.00
_cell_volume 1261.1(4)
_computing_cell_refinement 'Bruker SMART'
_computing_data_collection 'Bruker SMART'
_computing_data_reduction 'Bruker SAINT'
_computing_molecular_graphics 'Bruker SHELXTL'
_computing_publication_material 'Bruker SHELXTL'
_computing_structure_refinement 'SHELXL-97 (Sheldrick, 1997)'
_computing_structure_solution 'SHELXS-97 (Sheldrick, 1990)'
_diffrn_ambient_temperature 296(2)
_diffrn_measured_fraction_theta_full 0.955
_diffrn_measured_fraction_theta_max 0.955
_diffrn_measurement_device_type 'CCD area detector'
_diffrn_measurement_method 'phi and omega scans'
_diffrn_radiation_monochromator graphite
_diffrn_radiation_source 'fine-focus sealed tube'
_diffrn_radiation_type MoK\a
_diffrn_radiation_wavelength 0.71073
_diffrn_reflns_av_R_equivalents 0.1707
_diffrn_reflns_av_sigmaI/netI 0.1313
_diffrn_reflns_limit_h_max 5
_diffrn_reflns_limit_h_min -5
_diffrn_reflns_limit_k_max 15
_diffrn_reflns_limit_k_min -15
_diffrn_reflns_limit_l_max 31
_diffrn_reflns_limit_l_min -31
_diffrn_reflns_number 10374
_diffrn_reflns_theta_full 28.45
_diffrn_reflns_theta_max 28.45
_diffrn_reflns_theta_min 3.05
_exptl_absorpt_coefficient_mu 0.094
_exptl_absorpt_correction_type none
_exptl_crystal_colour 'red brown'
_exptl_crystal_density_diffrn 1.392
_exptl_crystal_density_meas 0
_exptl_crystal_density_method 'not measured'
_exptl_crystal_description plates
_exptl_crystal_F_000 552
_exptl_crystal_size_max 0.40
_exptl_crystal_size_mid 0.22
_exptl_crystal_size_min 0.06
_refine_diff_density_max 0.327
_refine_diff_density_min -0.177
_refine_diff_density_rms 0.043
_refine_ls_abs_structure_details 'Flack H D (1983), Acta Cryst. A39, 876-881'
_refine_ls_abs_structure_Flack -3(3)
_refine_ls_extinction_method none
_refine_ls_goodness_of_fit_ref 0.885
_refine_ls_hydrogen_treatment mixed
_refine_ls_matrix_type full
_refine_ls_number_parameters 185
_refine_ls_number_reflns 3052
_refine_ls_number_restraints 0
_refine_ls_restrained_S_all 0.885
_refine_ls_R_factor_all 0.1538
_refine_ls_R_factor_gt 0.0681
_refine_ls_shift/su_max 0.000
_refine_ls_shift/su_mean 0.000
_refine_ls_structure_factor_coef Fsqd
_refine_ls_weighting_details 'calc w=1/[\s^2^(Fo^2^)+(0.0614P)^2^+0.0000P] where P=(Fo^2^+2Fc^2^)/3'
_refine_ls_weighting_scheme calc
_refine_ls_wR_factor_gt 0.1446
_refine_ls_wR_factor_ref 0.1795
_reflns_number_gt 1320
_reflns_number_total 3052
_reflns_threshold_expression >2sigma(I)
_cod_data_source_file Compound_4.cif
_cod_data_source_block 3p14nq
_cod_depositor_comments
;
The following automatic conversions were performed:

'_symmetry_cell_setting' value 'Orthorhombic' changed to
'orthorhombic' according to
/usr/data/users/saulius/automatic-downloads/retrospective/Beilstein/lib/dictionaries/cif_core.dic
dictionary named 'cif_core.dic' version 2.4.2 from 2011-04-26.

Automatic conversion script
Id: cif_fix_values 2281 2013-09-26 08:29:07Z andrius 
;
_cod_original_cell_volume 1261.0(5)
_cod_original_sg_symbol_H-M P2(1)2(1)2(1)
_cod_database_code 4029744

loop_
_symmetry_equiv_pos_as_xyz
'x, y, z'
'-x+1/2, -y, z+1/2'
'-x, y+1/2, -z+1/2'
'x+1/2, -y+1/2, -z'

loop_
_atom_site_label
_atom_site_type_symbol
_atom_site_fract_x
_atom_site_fract_y
_atom_site_fract_z
_atom_site_U_iso_or_equiv
_atom_site_adp_type
_atom_site_occupancy
_atom_site_symmetry_multiplicity
_atom_site_calc_flag
_atom_site_refinement_flags
N2 N -0.0861(9) 0.7985(3) 0.27299(15) 0.0615(9) Uani 1 1 d .
C15 C 0.2968(12) 0.8924(4) 0.46407(18) 0.0727(13) Uani 1 1 d .
H15 H 0.4150 0.8990 0.4964 0.087 Uiso 1 1 calc R
O1 O 0.2079(8) 0.6668(2) 0.20193(12) 0.0809(10) Uani 1 1 d .
O2 O 0.3515(8) 1.0958(2) 0.17477(14) 0.0841(10) Uani 1 1 d .
C10 C 0.4538(9) 0.9198(3) 0.14021(17) 0.0504(10) Uani 1 1 d .
C9 C 0.4240(8) 0.8068(3) 0.14740(15) 0.0424(8) Uani 1 1 d .
C4 C 0.3156(10) 0.9961(3) 0.18201(17) 0.0585(11) Uani 1 1 d .
C12 C -0.0459(8) 0.8695(3) 0.36987(15) 0.0440(9) Uani 1 1 d .
C6 C 0.7534(11) 0.8870(4) 0.05723(18) 0.0730(13) Uani 1 1 d .
H6 H 0.8665 0.9138 0.0271 0.088 Uiso 1 1 calc R
C8 C 0.5625(11) 0.7372(3) 0.10912(17) 0.0561(11) Uani 1 1 d .
H8 H 0.5459 0.6622 0.1140 0.067 Uiso 1 1 calc R
C2 C 0.0961(9) 0.8475(3) 0.23344(14) 0.0474(9) Uani 1 1 d .
C13 C 0.0740(10) 0.7790(3) 0.39584(17) 0.0561(10) Uani 1 1 d .
H13 H 0.0375 0.7100 0.3811 0.067 Uiso 1 1 calc R
C1 C 0.2404(10) 0.7645(3) 0.19417(16) 0.0563(11) Uani 1 1 d .
C11 C -0.2402(9) 0.8608(3) 0.31773(16) 0.0578(11) Uani 1 1 d .
H11A H -0.4359 0.8258 0.3269 0.069 Uiso 1 1 calc R
H11B H -0.2861 0.9337 0.3042 0.069 Uiso 1 1 calc R
C5 C 0.6160(11) 0.9589(3) 0.09487(19) 0.0659(13) Uani 1 1 d .
H5 H 0.6339 1.0338 0.0894 0.079 Uiso 1 1 calc R
N1 N 0.1868(12) 0.9826(3) 0.44085(16) 0.0827(13) Uani 1 1 d .
C16 C 0.0197(11) 0.9688(3) 0.39436(19) 0.0680(13) Uani 1 1 d .
H16 H -0.0586 1.0310 0.3771 0.082 Uiso 1 1 calc R
C3 C 0.1436(10) 0.9529(3) 0.22688(18) 0.0597(11) Uani 1 1 d .
H3 H 0.0600 1.0009 0.2530 0.072 Uiso 1 1 calc R
C7 C 0.7218(10) 0.7767(4) 0.06463(17) 0.0664(12) Uani 1 1 d .
H7 H 0.8100 0.7287 0.0390 0.080 Uiso 1 1 calc R
C14 C 0.2462(10) 0.7903(3) 0.44309(17) 0.0596(11) Uani 1 1 d .
H14 H 0.3284 0.7293 0.4609 0.071 Uiso 1 1 calc R
H2N H -0.106(14) 0.712(5) 0.268(2) 0.14(2) Uiso 1 1 d .

loop_
_atom_site_aniso_label
_atom_site_aniso_U_11
_atom_site_aniso_U_22
_atom_site_aniso_U_33
_atom_site_aniso_U_23
_atom_site_aniso_U_13
_atom_site_aniso_U_12
N2 0.070(2) 0.055(2) 0.059(2) -0.0021(17) 0.000(2) -0.004(2)
C15 0.083(3) 0.079(3) 0.056(3) 0.009(2) -0.006(3) -0.007(3)
O1 0.126(3) 0.0497(17) 0.067(2) 0.0009(14) 0.005(2) -0.014(2)
O2 0.107(2) 0.0456(17) 0.099(2) 0.0007(15) 0.008(2) 0.0039(18)
C10 0.057(2) 0.039(2) 0.056(2) -0.0003(18) -0.008(2) 0.0017(19)
C9 0.051(2) 0.0364(19) 0.0394(19) 0.0020(15) 0.0003(19) -0.0005(17)
C4 0.061(3) 0.049(2) 0.065(3) 0.006(2) -0.008(2) 0.003(2)
C12 0.044(2) 0.045(2) 0.042(2) -0.0020(17) 0.0088(18) -0.0012(18)
C6 0.076(3) 0.090(3) 0.053(3) 0.010(2) 0.005(3) -0.013(3)
C8 0.064(3) 0.047(2) 0.058(2) -0.005(2) -0.003(2) 0.002(2)
C2 0.044(2) 0.064(2) 0.0342(19) 0.0014(18) -0.0006(18) -0.010(2)
C13 0.067(3) 0.040(2) 0.062(3) 0.0002(19) 0.000(2) -0.002(2)
C1 0.062(3) 0.046(2) 0.060(3) -0.0008(19) -0.016(2) -0.014(2)
C11 0.051(2) 0.067(2) 0.055(2) 0.003(2) 0.009(2) 0.001(2)
C5 0.084(3) 0.046(2) 0.068(3) 0.013(2) -0.010(3) -0.009(2)
N1 0.111(3) 0.060(2) 0.078(3) -0.001(2) -0.020(3) -0.004(2)
C16 0.079(3) 0.052(3) 0.072(3) 0.005(2) 0.000(3) 0.006(2)
C3 0.069(3) 0.043(2) 0.067(3) -0.003(2) -0.002(2) 0.006(2)
C7 0.069(3) 0.070(3) 0.060(3) -0.007(2) -0.003(3) 0.001(3)
C14 0.074(3) 0.047(2) 0.057(2) 0.012(2) -0.006(3) 0.007(2)

loop_
_atom_type_symbol
_atom_type_description
_atom_type_scat_dispersion_real
_atom_type_scat_dispersion_imag
_atom_type_scat_source
C C 0.0033 0.0016 'International Tables Vol C Tables 4.2.6.8 and 6.1.1.4'
H H 0.0000 0.0000 'International Tables Vol C Tables 4.2.6.8 and 6.1.1.4'
N N 0.0061 0.0033 'International Tables Vol C Tables 4.2.6.8 and 6.1.1.4'
O O 0.0106 0.0060 'International Tables Vol C Tables 4.2.6.8 and 6.1.1.4'

loop_
_geom_angle_atom_site_label_1
_geom_angle_atom_site_label_2
_geom_angle_atom_site_label_3
_geom_angle
C2 N2 C11 122.2(3)
N1 C15 C14 123.6(4)
C5 C10 C9 119.2(4)
C5 C10 C4 120.8(3)
C9 C10 C4 120.0(4)
C8 C9 C10 119.2(4)
C8 C9 C1 121.3(3)
C10 C9 C1 119.5(3)
O2 C4 C3 122.7(4)
O2 C4 C10 118.2(4)
C3 C4 C10 119.1(3)
C13 C12 C16 116.3(4)
C13 C12 C11 121.9(3)
C16 C12 C11 121.8(4)
C7 C6 C5 119.9(4)
C7 C8 C9 121.1(4)
C3 C2 N2 127.0(4)
C3 C2 C1 121.3(3)
N2 C2 C1 111.6(3)
C14 C13 C12 120.0(3)
O1 C1 C9 121.7(4)
O1 C1 C2 121.1(4)
C9 C1 C2 117.2(3)
N2 C11 C12 112.9(3)
C10 C5 C6 120.4(4)
C15 N1 C16 115.9(4)
N1 C16 C12 125.2(4)
C2 C3 C4 122.8(4)
C8 C7 C6 120.2(4)
C13 C14 C15 119.1(4)

loop_
_geom_bond_atom_site_label_1
_geom_bond_atom_site_label_2
_geom_bond_distance
N2 C2 1.368(4)
N2 C11 1.473(5)
C15 N1 1.324(5)
C15 C14 1.365(5)
O1 C1 1.220(4)
O2 C4 1.243(4)
C10 C5 1.376(5)
C10 C9 1.400(5)
C10 C4 1.492(5)
C9 C8 1.386(5)
C9 C1 1.464(5)
C4 C3 1.407(5)
C12 C13 1.371(5)
C12 C16 1.380(5)
C12 C11 1.505(5)
C6 C7 1.369(5)
C6 C5 1.391(5)
C8 C7 1.355(5)
C2 C3 1.316(5)
C2 C1 1.517(5)
C13 C14 1.359(5)
N1 C16 1.335(5)
